data_7707329
loop_
_publ_author_name
'Yang, Qianqian'
'Wang, Yijie'
'Yang, Jianjian'
'Yin, Jianbo'
'Liu, Di'
'Liu, Ning'
'Wang, Rongming'
'Sun, Daofeng'
'Li, Xiyou'
'Jiang, Jianzhuang'

_publ_section_title
;
 An anionic potassium-organic framework for selective removal of uranyl
 ions.
;
_journal_issue 24
_journal_name_full 'Dalton transactions (Cambridge, England : 2003)'
_journal_page_first 8314
_journal_page_last 8321
_journal_paper_doi 10.1039/d1dt00822f
_journal_volume 50
_journal_year 2021
_chemical_absolute_configuration ad
_chemical_formula_moiety 'C54 H34 K O8, C2 H8 N'
_chemical_formula_sum 'C56 H42 K N O8'
_chemical_formula_weight 896.00
_space_group_crystal_system orthorhombic
_space_group_IT_number 20
_space_group_name_Hall 'C 2c 2'
_space_group_name_H-M_alt 'C 2 2 21'
_atom_sites_solution_hydrogens mixed
_atom_sites_solution_primary iterative
_audit_creation_date 2021-04-24
_audit_creation_method
;
Olex2 1.3
(compiled 2020.11.12 svn.r5f609507 for OlexSys, GUI svn.r6226)
;
_audit_update_record
;
2021-04-24 deposited with the CCDC.	2021-05-05 downloaded from the CCDC.
;
_cell_angle_alpha 90
_cell_angle_beta 90
_cell_angle_gamma 90
_cell_formula_units_Z 4
_cell_length_a 10.2471(2)
_cell_length_b 43.0335(8)
_cell_length_c 10.3618(2)
_cell_measurement_reflns_used 7492
_cell_measurement_temperature 293(2)
_cell_measurement_theta_max 70.4980
_cell_measurement_theta_min 4.1050
_cell_volume 4569.23(15)
_computing_cell_refinement 'CrysAlisPro 1.171.39.46 (Rigaku OD, 2018)'
_computing_data_collection 'CrysAlisPro 1.171.39.46 (Rigaku OD, 2018)'
_computing_data_reduction 'CrysAlisPro 1.171.39.46 (Rigaku OD, 2018)'
_computing_molecular_graphics 'Olex2 1.3 (Dolomanov et al., 2009)'
_computing_publication_material 'Olex2 1.3 (Dolomanov et al., 2009)'
_computing_structure_refinement 'SHELXL 2018/3 (Sheldrick, 2015)'
_computing_structure_solution 'olex2.solve 1.3 (Bourhis et al., 2015)'
_diffrn_ambient_temperature 293
_diffrn_detector 'CCD plate'
_diffrn_detector_area_resol_mean 16.0450
_diffrn_detector_type Eos
_diffrn_measured_fraction_theta_full 0.999
_diffrn_measured_fraction_theta_max 0.996
_diffrn_measurement_details
;
List of Runs (angles in degrees, time in seconds):

  # Type    Start    End  Width  t~exp~   \w     \q     \k     \f   Frames
#--------------------------------------------------------------------------
  1  \w    -24.00   5.00   1.00    1.00    --    0.00  73.00 130.00   29
  2  \w    -39.00 -13.00   1.00    1.00    --    0.00 -73.00   1.00   26
  3  \w     48.00  76.00   1.00    2.50    --   54.00 -73.00   1.00   28
  4  \w     70.00 124.00   1.00    2.50    --   54.00  73.00 130.00   54
  5  \w    123.00 154.00   1.00    5.00    --  108.00  73.00 130.00   31
  6  \w     68.00 131.00   1.00    5.00    --  108.00 -73.00   1.00   63
  7  \w     28.00  69.00   1.00    1.00    --    0.00  57.00-180.00   41
  8  \w     42.00  99.00   1.00    2.50    --   54.00  57.00-120.00   57
  9  \w     23.00  99.00   1.00    2.50    --   54.00-125.00  30.00   76
 10  \w     53.00  96.00   1.00    5.00    --  108.00-111.00-120.00   43
 11  \w     35.00 111.00   1.00    5.00    --  108.00-111.00  30.00   76
 12  \w     86.00 113.00   1.00    5.00    --  108.00  63.00-150.00   27
 13  \w    149.00 175.00   1.00    5.00    --  108.00  63.00-150.00   26
 14  \w    108.00 173.00   1.00    5.00    --  108.00  63.00  90.00   65
 15  \w     35.00  69.00   1.00    5.00    --  108.00-111.00 -60.00   34
 16  \w     29.00  69.00   1.00    1.00    --    0.00  57.00 -90.00   40
 17  \w    -20.00   6.00   1.00    1.00    --    0.00  57.00 120.00   26
 18  \w     31.00  60.00   1.00    1.00    --    0.00  57.00 120.00   29
 19  \w     72.00 114.00   1.00    2.50    --   54.00  38.00  90.00   42
 20  \w     44.00  74.00   1.00    2.50    --   54.00 -57.00  30.00   30
 21  \w     13.00  65.00   1.00    2.50    --   54.00 -99.00-180.00   52
 22  \w     81.00 121.00   1.00    2.50    --   54.00  57.00-180.00   40
 23  \w     71.00  97.00   1.00    2.50    --   54.00 -99.00-180.00   26
 24  \w    -14.00  28.00   1.00    2.50    --   54.00 -57.00 -90.00   42
 25  \w     41.00  69.00   1.00    2.50    --   54.00 -57.00 -90.00   28
 26  \w     37.00  63.00   1.00    2.50    --   54.00  38.00-180.00   26
 27  \w    -15.00  23.00   1.00    2.50    --   54.00 -57.00  30.00   38
 28  \w    117.00 151.00   1.00    5.00    --  108.00 178.00 -90.00   34
 29  \w     60.00 102.00   1.00    5.00    --  108.00 178.00 -90.00   42
 30  \w     87.00 175.00   1.00    5.00    --  108.00  63.00  30.00   88
 31  \w     36.00 109.00   1.00    5.00    --  108.00-111.00 -90.00   73
 32  \w    109.00 140.00   1.00    5.00    --  108.00 -77.00-180.00   31
 33  \w    116.00 157.00   1.00    5.00    --  108.00  63.00-120.00   41
 34  \w     93.00 155.00   1.00    5.00    --  108.00  63.00   0.00   62
 35  \w     38.00  66.00   1.00    5.00    --  108.00 -77.00-180.00   28
 36  \w     43.00 130.00   1.00    5.00    --  108.00 -63.00 -60.00   87
 37  \w     84.00 110.00   1.00    5.00    --  108.00-111.00 120.00   26
 38  \w     81.00 106.00   1.00    5.00    --  108.00-111.00 -60.00   25
 39  \w     67.00 124.00   1.00    5.00    --  108.00 -50.00   0.00   57
 40  \w    124.00 168.00   1.00    5.00    --  108.00  50.00 -60.00   44
 41  \w     89.00 115.00   1.00    5.00    --  108.00  50.00 -60.00   26
 42  \w    125.00 169.00   1.00    5.00    --  108.00 111.00 -90.00   44
;
_diffrn_measurement_device 'four-circle diffractometer'
_diffrn_measurement_device_type 'SuperNova, Dual, Cu at home/near, Eos'
_diffrn_measurement_method '\w scans'
_diffrn_orient_matrix_type 'CrysAlisPro convention (1999,Acta A55,543-557)'
_diffrn_orient_matrix_UB_11 0.0082770000
_diffrn_orient_matrix_UB_12 -0.0116727000
_diffrn_orient_matrix_UB_13 0.1403376000
_diffrn_orient_matrix_UB_21 0.0915027000
_diffrn_orient_matrix_UB_22 -0.0264252000
_diffrn_orient_matrix_UB_23 -0.0431875000
_diffrn_orient_matrix_UB_31 0.1189519000
_diffrn_orient_matrix_UB_32 0.0211496000
_diffrn_orient_matrix_UB_33 0.0235051000
_diffrn_radiation_monochromator mirror
_diffrn_radiation_probe x-ray
_diffrn_radiation_type 'Cu K\a'
_diffrn_radiation_wavelength 1.54178
_diffrn_reflns_av_R_equivalents 0.0236
_diffrn_reflns_av_unetI/netI 0.0195
_diffrn_reflns_Laue_measured_fraction_full 0.999
_diffrn_reflns_Laue_measured_fraction_max 0.996
_diffrn_reflns_limit_h_max 12
_diffrn_reflns_limit_h_min -11
_diffrn_reflns_limit_k_max 52
_diffrn_reflns_limit_k_min -49
_diffrn_reflns_limit_l_max 12
_diffrn_reflns_limit_l_min -12
_diffrn_reflns_number 16970
_diffrn_reflns_point_group_measured_fraction_full 0.999
_diffrn_reflns_point_group_measured_fraction_max 0.992
_diffrn_reflns_theta_full 67.679
_diffrn_reflns_theta_max 70.527
_diffrn_reflns_theta_min 4.435
_diffrn_source 'micro-focus sealed X-ray tube'
_diffrn_source_type 'SuperNova (Cu) X-ray Source'
_exptl_absorpt_coefficient_mu 1.494
_exptl_absorpt_correction_T_max 1.00000
_exptl_absorpt_correction_T_min 0.53651
_exptl_absorpt_correction_type multi-scan
_exptl_absorpt_process_details
;
CrysAlisPro 1.171.39.46 (Rigaku Oxford Diffraction, 2018)
Empirical absorption correction using spherical harmonics,
 implemented in SCALE3 ABSPACK scaling algorithm.
;
_exptl_crystal_colour 'clear yellowish yellow'
_exptl_crystal_colour_lustre clear
_exptl_crystal_colour_modifier yellowish
_exptl_crystal_colour_primary yellow
_exptl_crystal_density_diffrn 1.302
_exptl_crystal_density_method 'not measured'
_exptl_crystal_description block
_exptl_crystal_F_000 1872
_exptl_crystal_size_max 0.2
_exptl_crystal_size_mid 0.1
_exptl_crystal_size_min 0.1
_refine_diff_density_max 0.600
_refine_diff_density_min -0.458
_refine_diff_density_rms 0.050
_refine_ls_abs_structure_details
;
 Flack x determined using 1684 quotients [(I+)-(I-)]/[(I+)+(I-)]
 (Parsons, Flack and Wagner, Acta Cryst. B69 (2013) 249-259).
;
_refine_ls_abs_structure_Flack 0.013(5)
_refine_ls_extinction_method none
_refine_ls_goodness_of_fit_ref 1.035
_refine_ls_hydrogen_treatment mixed
_refine_ls_matrix_type full
_refine_ls_number_parameters 318
_refine_ls_number_reflns 4351
_refine_ls_number_restraints 31
_refine_ls_restrained_S_all 1.076
_refine_ls_R_factor_all 0.0449
_refine_ls_R_factor_gt 0.0424
_refine_ls_shift/su_max 0.001
_refine_ls_shift/su_mean 0.000
_refine_ls_structure_factor_coef Fsqd
_refine_ls_weighting_details 'w=1/[\s^2^(Fo^2^)+(0.0917P)^2^+1.1223P] where P=(Fo^2^+2Fc^2^)/3'
_refine_ls_weighting_scheme calc
_refine_ls_wR_factor_gt 0.1232
_refine_ls_wR_factor_ref 0.1274
_reflns_Friedel_coverage 0.759
_reflns_Friedel_fraction_full 0.999
_reflns_Friedel_fraction_max 0.986
_reflns_number_gt 4104
_reflns_number_total 4351
_reflns_threshold_expression 'I > 2\s(I)'
_cod_data_source_file d1dt00822f2.cif
_cod_data_source_block 1
_cod_depositor_comments 'Adding full bibliography for 7707329.cif.'
_cod_database_code 7707329
_shelx_shelxl_version_number 2018/3
_shelx_space_group_comment
;
The symmetry employed for this shelxl refinement is uniquely defined
by the following loop, which should always be used as a source of
symmetry information in preference to the above space-group names.
They are only intended as comments.
;
_shelx_estimated_absorpt_t_max 0.865
_shelx_estimated_absorpt_t_min 0.754
_reflns_odcompleteness_completeness 99.96
_reflns_odcompleteness_iscentric 1
_reflns_odcompleteness_theta 66.97
_olex2_refinement_description
;
1. Fixed Uiso
 At 1.2 times of:
  All C(H) groups, All N(H,H) groups
 At 1.5 times of:
  All C(H,H,H) groups
2. Restrained distances
 H2A-O2
 0.85 with sigma of 0.01
 C28-C29
 2.4 with sigma of 0.02
 C28-N1 = N1-C29
 1.45 with sigma of 0.01
3. Uiso/Uaniso restraints and constraints
Uanis(C29) \\sim Ueq, Uanis(N1) \\sim Ueq, Uanis(C28) \\sim Ueq: with sigma of
0.01 and sigma for terminal atoms of 0.02
4. Rigid body (RIGU) restrains
 N1, C28, C29
 with sigma for 1-2 distances of 0.004 and sigma for 1-3 distances of 0.004
5. Others
 Fixed Sof: N1(0.5) H1A(0.5) H1B(0.5) C28(0.5) H28A(0.5) H28B(0.5) H28C(0.5)
 C29(0.5) H29A(0.5) H29B(0.5) H29C(0.5)
6.a Secondary CH2 refined with riding coordinates:
 N1(H1A,H1B)
6.b Aromatic/amide H refined with riding coordinates:
 C2(H2), C3(H3), C4(H4), C6(H6), C7(H7), C8(H8), C9(H9), C10(H10), C11(H11),
 C12(H12), C13(H13), C15(H15), C18(H18), C21(H21), C26(H26), C27(H27)
6.c Idealised Me refined as rotating group:
 C28(H28A,H28B,H28C), C29(H29A,H29B,H29C)
;
_olex2_submission_special_instructions 'No special instructions were received'
_oxdiff_exptl_absorpt_empirical_details
;
Empirical correction (ABSPACK) includes:
- Absorption correction using spherical harmonics
- Frame scaling
;
_oxdiff_exptl_absorpt_empirical_full_max 1.479
_oxdiff_exptl_absorpt_empirical_full_min 0.723

loop_
_space_group_symop_operation_xyz
'x, y, z'
'-x, -y, z+1/2'
'-x, y, -z+1/2'
'x, -y, -z'
'x+1/2, y+1/2, z'
'-x+1/2, -y+1/2, z+1/2'
'-x+1/2, y+1/2, -z+1/2'
'x+1/2, -y+1/2, -z'

loop_
_atom_site_label
_atom_site_type_symbol
_atom_site_fract_x
_atom_site_fract_y
_atom_site_fract_z
_atom_site_U_iso_or_equiv
_atom_site_adp_type
_atom_site_occupancy
_atom_site_site_symmetry_order
_atom_site_calc_flag
_atom_site_refinement_flags_posn
_atom_site_refinement_flags_adp
_atom_site_refinement_flags_occupancy
_atom_site_disorder_assembly
_atom_site_disorder_group
K1 K 0.01138(11) -0.500000 0.000000 0.0687(4) Uani 1 2 d S T P . .
O1 O -0.1373(3) -0.04292(8) -0.1920(5) 0.1167(17) Uani 1 1 d . . . . .
O2 O -0.3480(3) -0.03462(6) -0.2000(3) 0.0707(8) Uani 1 1 d D . . . .
H2A H -0.332(6) -0.0182(9) -0.245(5) 0.110(19) Uiso 1 1 d D . . . .
O3 O -0.1312(3) -0.46084(6) -0.3470(3) 0.0730(8) Uani 1 1 d . . . . .
O4 O -0.1907(3) -0.48679(5) -0.1703(2) 0.0556(6) Uani 1 1 d . . . . .
C1 C -0.2466(4) -0.05127(7) -0.1728(4) 0.0571(8) Uani 1 1 d . . . . .
C2 C -0.2974(3) -0.22350(7) 0.1215(3) 0.0489(7) Uani 1 1 d . . . . .
H2 H -0.231289 -0.236776 0.148720 0.059 Uiso 1 1 calc R U . . .
C3 C -0.4887(3) -0.18509(7) 0.0293(4) 0.0533(8) Uani 1 1 d . . . . .
H3 H -0.554769 -0.172636 -0.004095 0.064 Uiso 1 1 calc R U . . .
C4 C -0.4017(3) -0.09317(7) -0.1085(4) 0.0555(8) Uani 1 1 d . . . . .
H4 H -0.470159 -0.080239 -0.132630 0.067 Uiso 1 1 calc R U . . .
C5 C -0.2756(3) -0.08277(7) -0.1178(3) 0.0457(6) Uani 1 1 d . . . . .
C6 C -0.3501(3) -0.31494(6) 0.2049(3) 0.0450(6) Uani 1 1 d . . . . .
H6 H -0.340335 -0.312665 0.293645 0.054 Uiso 1 1 calc R U . . .
C7 C -0.2456(3) -0.43145(6) -0.0393(3) 0.0440(6) Uani 1 1 d . . . . .
H7 H -0.250901 -0.449975 0.006558 0.053 Uiso 1 1 calc R U . . .
C8 C -0.5206(3) -0.21364(6) 0.0827(4) 0.0514(7) Uani 1 1 d . . . . .
H8 H -0.607497 -0.219893 0.084717 0.062 Uiso 1 1 calc R U . . .
C9 C -0.2653(3) -0.19478(7) 0.0708(3) 0.0492(7) Uani 1 1 d . . . . .
H9 H -0.178078 -0.188838 0.067477 0.059 Uiso 1 1 calc R U . . .
C10 C -0.3720(3) -0.32211(6) -0.0584(3) 0.0406(6) Uani 1 1 d . . . . .
H10 H -0.378871 -0.324148 -0.147496 0.049 Uiso 1 1 calc R U . . .
C11 C -0.4277(3) -0.12290(7) -0.0632(4) 0.0568(8) Uani 1 1 d . . . . .
H11 H -0.513854 -0.129551 -0.058017 0.068 Uiso 1 1 calc R U . . .
C12 C -0.1870(4) -0.40384(7) -0.2308(3) 0.0522(8) Uani 1 1 d . . . . .
H12 H -0.152594 -0.403633 -0.313804 0.063 Uiso 1 1 calc R U . . .
C13 C -0.1753(3) -0.10224(7) -0.0797(4) 0.0534(8) Uani 1 1 d . . . . .
H13 H -0.089280 -0.095501 -0.085811 0.064 Uiso 1 1 calc R U . . .
C14 C -0.1693(3) -0.46153(7) -0.2355(3) 0.0491(7) Uani 1 1 d . . . . .
C15 C -0.3055(3) -0.34191(6) 0.1453(3) 0.0444(6) Uani 1 1 d . . . . .
H15 H -0.266360 -0.357317 0.194943 0.053 Uiso 1 1 calc R U . . .
C16 C -0.4620(3) -0.26293(5) 0.1970(2) 0.0344(5) Uani 1 1 d . . . . .
C17 C -0.2754(3) -0.37576(6) -0.0486(3) 0.0378(5) Uani 1 1 d . . . . .
C18 C -0.2253(4) -0.37612(7) -0.1732(3) 0.0513(7) Uani 1 1 d . . . . .
H18 H -0.217187 -0.357584 -0.218641 0.062 Uiso 1 1 calc R U . . .
C19 C -0.4089(3) -0.29143(5) 0.1344(2) 0.0344(5) Uani 1 1 d . . . . .
C20 C -0.3288(3) -0.14298(6) -0.0254(2) 0.0359(5) Uani 1 1 d . . . . .
C21 C -0.2020(3) -0.13173(6) -0.0324(3) 0.0471(7) Uani 1 1 d . . . . .
H21 H -0.133399 -0.144242 -0.004889 0.057 Uiso 1 1 calc R U . . .
C22 C -0.1996(3) -0.43166(7) -0.1658(3) 0.0433(6) Uani 1 1 d . . . . .
C23 C -0.3604(3) -0.17459(5) 0.0245(2) 0.0354(5) Uani 1 1 d . . . . .
C24 C -0.3185(2) -0.34622(6) 0.0133(3) 0.0366(5) Uani 1 1 d . . . . .
C25 C -0.4262(3) -0.23287(5) 0.1326(2) 0.0347(5) Uani 1 1 d . . . . .
C26 C -0.4154(3) -0.29509(6) 0.0003(3) 0.0382(5) Uani 1 1 d . . . . .
H26 H -0.449363 -0.279144 -0.050112 0.046 Uiso 1 1 calc R U . . .
C27 C -0.2833(3) -0.40396(6) 0.0185(3) 0.0423(6) Uani 1 1 d . . . . .
H27 H -0.314192 -0.404175 0.102887 0.051 Uiso 1 1 calc R U . . .
N1 N -0.5282(13) -0.4702(3) -0.1551(16) 0.152(5) Uani 0.5 1 d D U P A -1
H1A H -0.474012 -0.454014 -0.155518 0.183 Uiso 0.5 1 calc R U P A -1
H1B H -0.607941 -0.463923 -0.133271 0.183 Uiso 0.5 1 calc R U P A -1
C28 C -0.4821(18) -0.4949(5) -0.0732(18) 0.179(8) Uani 0.5 1 d D U P A -1
H28A H -0.390272 -0.497866 -0.087009 0.268 Uiso 0.5 1 calc R U P A -1
H28B H -0.527911 -0.513693 -0.093490 0.268 Uiso 0.5 1 calc R U P A -1
H28C H -0.497210 -0.489492 0.015442 0.268 Uiso 0.5 1 calc R U P A -1
C29 C -0.5272(12) -0.4882(3) -0.2877(14) 0.128(5) Uani 0.5 1 d D U P A -1
H29A H -0.479012 -0.476404 -0.350330 0.192 Uiso 0.5 1 calc R U P A -1
H29B H -0.615230 -0.490949 -0.317253 0.192 Uiso 0.5 1 calc R U P A -1
H29C H -0.486816 -0.508108 -0.276217 0.192 Uiso 0.5 1 calc R U P A -1

loop_
_atom_site_aniso_label
_atom_site_aniso_U_11
_atom_site_aniso_U_22
_atom_site_aniso_U_33
_atom_site_aniso_U_23
_atom_site_aniso_U_13
_atom_site_aniso_U_12
K1 0.0575(5) 0.0776(7) 0.0710(7) 0.0425(6) 0.000 0.000
O1 0.0686(18) 0.0629(17) 0.219(5) 0.065(2) 0.026(2) -0.0072(15)
O2 0.0751(16) 0.0433(12) 0.0936(19) 0.0339(13) 0.0009(14) -0.0038(12)
O3 0.114(2) 0.0508(13) 0.0536(14) -0.0170(11) 0.0104(15) 0.0233(15)
O4 0.0768(15) 0.0342(10) 0.0559(12) -0.0138(9) -0.0049(11) 0.0098(10)
C1 0.065(2) 0.0380(15) 0.068(2) 0.0090(14) 0.0091(16) -0.0077(14)
C2 0.0431(14) 0.0342(13) 0.0694(19) 0.0184(13) 0.0086(13) 0.0063(11)
C3 0.0448(14) 0.0351(13) 0.080(2) 0.0245(14) -0.0021(15) 0.0013(12)
C4 0.0545(16) 0.0364(14) 0.076(2) 0.0239(15) -0.0030(15) -0.0004(13)
C5 0.0574(16) 0.0336(13) 0.0460(14) 0.0085(11) 0.0069(13) -0.0052(12)
C6 0.0723(18) 0.0299(12) 0.0327(12) -0.0032(10) 0.0030(12) 0.0126(13)
C7 0.0586(16) 0.0292(12) 0.0442(14) -0.0033(11) -0.0008(12) 0.0037(11)
C8 0.0420(14) 0.0348(13) 0.077(2) 0.0180(13) 0.0029(14) -0.0028(11)
C9 0.0390(13) 0.0385(13) 0.0701(19) 0.0197(14) 0.0063(13) -0.0012(11)
C10 0.0535(15) 0.0349(12) 0.0333(12) -0.0033(10) 0.0039(11) 0.0030(11)
C11 0.0458(14) 0.0401(15) 0.085(2) 0.0268(15) -0.0035(16) -0.0054(12)
C12 0.077(2) 0.0413(14) 0.0384(15) -0.0079(12) 0.0122(14) 0.0117(14)
C13 0.0476(15) 0.0387(14) 0.074(2) 0.0082(14) 0.0081(15) -0.0071(12)
C14 0.0632(18) 0.0384(14) 0.0458(17) -0.0155(13) -0.0073(14) 0.0145(13)
C15 0.0670(17) 0.0287(12) 0.0374(14) -0.0038(10) 0.0018(13) 0.0149(12)
C16 0.0466(13) 0.0182(10) 0.0385(11) 0.0001(9) 0.0083(10) 0.0001(9)
C17 0.0456(13) 0.0276(11) 0.0403(13) -0.0076(10) 0.0018(10) 0.0032(10)
C18 0.077(2) 0.0325(13) 0.0443(16) -0.0025(11) 0.0095(14) 0.0082(14)
C19 0.0451(13) 0.0221(10) 0.0359(12) -0.0012(9) 0.0084(10) 0.0010(10)
C20 0.0454(13) 0.0277(11) 0.0346(12) 0.0048(9) 0.0056(10) -0.0023(10)
C21 0.0469(14) 0.0327(12) 0.0618(18) 0.0080(12) 0.0042(13) -0.0005(11)
C22 0.0518(15) 0.0347(13) 0.0433(14) -0.0120(11) -0.0014(12) 0.0084(11)
C23 0.0445(12) 0.0249(10) 0.0369(12) 0.0053(9) 0.0077(10) 0.0008(9)
C24 0.0449(12) 0.0276(11) 0.0372(13) -0.0051(10) 0.0043(11) 0.0028(10)
C25 0.0481(13) 0.0198(10) 0.0362(12) 0.0022(9) 0.0106(10) 0.0016(9)
C26 0.0515(13) 0.0267(11) 0.0365(12) 0.0024(10) 0.0053(11) 0.0032(10)
C27 0.0557(14) 0.0333(12) 0.0379(13) -0.0057(11) 0.0071(12) 0.0044(11)
N1 0.083(6) 0.150(9) 0.223(10) -0.010(8) -0.034(8) -0.014(6)
C28 0.119(10) 0.219(16) 0.199(15) 0.048(13) -0.030(11) -0.075(12)
C29 0.071(8) 0.115(8) 0.199(13) 0.027(8) 0.019(8) -0.027(6)

loop_
_atom_type_symbol
_atom_type_description
_atom_type_scat_dispersion_real
_atom_type_scat_dispersion_imag
_atom_type_scat_source
C C 0.0181 0.0091 'International Tables Vol C Tables 4.2.6.8 and 6.1.1.4'
H H 0.0000 0.0000 'International Tables Vol C Tables 4.2.6.8 and 6.1.1.4'
K K 0.3868 1.0657 'International Tables Vol C Tables 4.2.6.8 and 6.1.1.4'
N N 0.0311 0.0180 'International Tables Vol C Tables 4.2.6.8 and 6.1.1.4'
O O 0.0492 0.0322 'International Tables Vol C Tables 4.2.6.8 and 6.1.1.4'

loop_
_geom_angle_atom_site_label_1
_geom_angle_atom_site_label_2
_geom_angle_atom_site_label_3
_geom_angle
_geom_angle_site_symmetry_1
_geom_angle_site_symmetry_3
_geom_angle_publ_flag
O2 K1 O2 121.10(13) 8_545 5_545 ?
O3 K1 O2 82.55(8) 2_545 5_545 ?
O3 K1 O2 70.66(8) 2_545 8_545 ?
O3 K1 O2 70.66(8) 3_554 5_545 ?
O3 K1 O2 82.55(8) 3_554 8_545 ?
O3 K1 O3 124.11(16) 2_545 3_554 ?
O3 K1 O4 80.41(9) 2_545 4_545 ?
O3 K1 O4 149.88(9) 2_545 . ?
O3 K1 O4 149.88(9) 3_554 4_545 ?
O3 K1 O4 80.40(9) 3_554 . ?
O4 K1 O2 135.33(6) 4_545 5_545 ?
O4 K1 O2 91.23(8) 4_545 8_545 ?
O4 K1 O2 135.33(6) . 8_545 ?
O4 K1 O2 91.23(8) . 5_545 ?
O4 K1 O4 83.67(12) 4_545 . ?
K1 O2 H2A 93(4) 5_455 . ?
C1 O2 K1 121.5(2) . 5_455 ?
C1 O2 H2A 115(4) . . ?
C14 O3 K1 135.0(2) . 2_544 ?
C14 O4 K1 112.1(2) . . ?
O1 C1 O2 123.4(3) . . ?
O1 C1 C5 121.4(3) . . ?
O2 C1 C5 115.1(3) . . ?
C9 C2 H2 119.4 . . ?
C9 C2 C25 121.3(3) . . ?
C25 C2 H2 119.4 . . ?
C8 C3 H3 119.2 . . ?
C8 C3 C23 121.7(3) . . ?
C23 C3 H3 119.2 . . ?
C5 C4 H4 119.8 . . ?
C5 C4 C11 120.4(3) . . ?
C11 C4 H4 119.8 . . ?
C4 C5 C1 120.6(3) . . ?
C4 C5 C13 118.8(3) . . ?
C13 C5 C1 120.6(3) . . ?
C15 C6 H6 119.4 . . ?
C19 C6 H6 119.4 . . ?
C19 C6 C15 121.2(3) . . ?
C22 C7 H7 119.7 . . ?
C27 C7 H7 119.7 . . ?
C27 C7 C22 120.6(3) . . ?
C3 C8 H8 119.4 . . ?
C25 C8 C3 121.2(3) . . ?
C25 C8 H8 119.4 . . ?
C2 C9 H9 119.2 . . ?
C2 C9 C23 121.5(3) . . ?
C23 C9 H9 119.2 . . ?
C24 C10 H10 119.4 . . ?
C26 C10 H10 119.4 . . ?
C26 C10 C24 121.2(3) . . ?
C4 C11 H11 119.0 . . ?
C20 C11 C4 121.9(3) . . ?
C20 C11 H11 119.0 . . ?
C18 C12 H12 119.7 . . ?
C22 C12 H12 119.7 . . ?
C22 C12 C18 120.6(3) . . ?
C5 C13 H13 119.7 . . ?
C5 C13 C21 120.5(3) . . ?
C21 C13 H13 119.7 . . ?
O3 C14 O4 124.6(3) . . ?
O3 C14 C22 119.9(3) . . ?
O4 C14 C22 115.5(3) . . ?
C6 C15 H15 119.4 . . ?
C24 C15 C6 121.2(3) . . ?
C24 C15 H15 119.4 . . ?
C16 C16 C19 124.50(13) 3_455 . ?
C16 C16 C25 120.27(13) 3_455 . ?
C19 C16 C25 115.2(2) . . ?
C18 C17 C24 121.2(2) . . ?
C18 C17 C27 118.2(2) . . ?
C27 C17 C24 120.6(2) . . ?
C12 C18 H18 119.6 . . ?
C17 C18 C12 120.8(3) . . ?
C17 C18 H18 119.6 . . ?
C6 C19 C16 122.0(2) . . ?
C6 C19 C26 117.5(2) . . ?
C26 C19 C16 120.5(2) . . ?
C11 C20 C21 116.8(2) . . ?
C11 C20 C23 120.5(2) . . ?
C21 C20 C23 122.7(2) . . ?
C13 C21 C20 121.4(3) . . ?
C13 C21 H21 119.3 . . ?
C20 C21 H21 119.3 . . ?
C7 C22 C14 121.7(3) . . ?
C12 C22 C7 119.0(2) . . ?
C12 C22 C14 119.2(3) . . ?
C3 C23 C20 120.9(2) . . ?
C9 C23 C3 116.5(2) . . ?
C9 C23 C20 122.5(2) . . ?
C10 C24 C17 121.6(2) . . ?
C15 C24 C10 117.8(2) . . ?
C15 C24 C17 120.7(2) . . ?
C2 C25 C16 121.4(2) . . ?
C8 C25 C2 117.7(2) . . ?
C8 C25 C16 120.9(2) . . ?
C10 C26 C19 121.0(2) . . ?
C10 C26 H26 119.5 . . ?
C19 C26 H26 119.5 . . ?
C7 C27 C17 120.7(3) . . ?
C7 C27 H27 119.7 . . ?
C17 C27 H27 119.7 . . ?
H1A N1 H1B 109.7 . . ?
C28 N1 H1A 112.1 . . ?
C28 N1 H1B 112.1 . . ?
C28 N1 C29 98.6(12) . . ?
C29 N1 H1A 112.1 . . ?
C29 N1 H1B 112.1 . . ?
N1 C28 H28A 109.5 . . ?
N1 C28 H28B 109.5 . . ?
N1 C28 H28C 109.5 . . ?
H28A C28 H28B 109.5 . . ?
H28A C28 H28C 109.5 . . ?
H28B C28 H28C 109.5 . . ?
N1 C29 H29A 109.5 . . ?
N1 C29 H29B 109.5 . . ?
N1 C29 H29C 109.5 . . ?
H29A C29 H29B 109.5 . . ?
H29A C29 H29C 109.5 . . ?
H29B C29 H29C 109.5 . . ?

loop_
_geom_bond_atom_site_label_1
_geom_bond_atom_site_label_2
_geom_bond_distance
_geom_bond_site_symmetry_2
_geom_bond_publ_flag
K1 O2 2.931(3) 5_545 ?
K1 O2 2.931(3) 8_545 ?
K1 O3 2.619(2) 2_545 ?
K1 O3 2.619(2) 3_554 ?
K1 O4 2.779(3) 4_545 ?
K1 O4 2.779(3) . ?
O1 C1 1.193(5) . ?
O2 H2A 0.860(14) . ?
O2 C1 1.293(5) . ?
O3 C14 1.220(5) . ?
O4 C14 1.299(4) . ?
C1 C5 1.500(4) . ?
C2 H2 0.9300 . ?
C2 C9 1.383(4) . ?
C2 C25 1.384(4) . ?
C3 H3 0.9300 . ?
C3 C8 1.387(4) . ?
C3 C23 1.392(4) . ?
C4 H4 0.9300 . ?
C4 C5 1.370(5) . ?
C4 C11 1.389(4) . ?
C5 C13 1.384(5) . ?
C6 H6 0.9300 . ?
C6 C15 1.392(4) . ?
C6 C19 1.386(4) . ?
C7 H7 0.9300 . ?
C7 C22 1.392(4) . ?
C7 C27 1.381(4) . ?
C8 H8 0.9300 . ?
C8 C25 1.375(4) . ?
C9 H9 0.9300 . ?
C9 C23 1.391(4) . ?
C10 H10 0.9300 . ?
C10 C24 1.389(4) . ?
C10 C26 1.386(4) . ?
C11 H11 0.9300 . ?
C11 C20 1.388(4) . ?
C12 H12 0.9300 . ?
C12 C18 1.390(4) . ?
C12 C22 1.379(4) . ?
C13 H13 0.9300 . ?
C13 C21 1.388(4) . ?
C14 C22 1.507(3) . ?
C15 H15 0.9300 . ?
C15 C24 1.387(4) . ?
C16 C16 1.346(5) 3_455 ?
C16 C19 1.490(3) . ?
C16 C25 1.501(3) . ?
C17 C18 1.390(4) . ?
C17 C24 1.491(3) . ?
C17 C27 1.401(4) . ?
C18 H18 0.9300 . ?
C19 C26 1.400(4) . ?
C20 C21 1.388(4) . ?
C20 C23 1.491(3) . ?
C21 H21 0.9300 . ?
C26 H26 0.9300 . ?
C27 H27 0.9300 . ?
N1 H1A 0.8900 . ?
N1 H1B 0.8900 . ?
N1 C28 1.439(12) . ?
N1 C29 1.577(12) . ?
C28 H28A 0.9600 . ?
C28 H28B 0.9600 . ?
C28 H28C 0.9600 . ?
C29 H29A 0.9600 . ?
C29 H29B 0.9600 . ?
C29 H29C 0.9600 . ?

loop_
_geom_torsion_atom_site_label_1
_geom_torsion_atom_site_label_2
_geom_torsion_atom_site_label_3
_geom_torsion_atom_site_label_4
_geom_torsion
_geom_torsion_site_symmetry_1
_geom_torsion_site_symmetry_2
_geom_torsion_site_symmetry_3
_geom_torsion_site_symmetry_4
_geom_torsion_publ_flag
K1 O2 C1 O1 -101.2(5) 5_455 . . . ?
K1 O2 C1 C5 80.4(3) 5_455 . . . ?
K1 O3 C14 O4 -20.3(6) 2_544 . . . ?
K1 O3 C14 C22 162.1(2) 2_544 . . . ?
K1 O4 C14 O3 101.7(4) . . . . ?
K1 O4 C14 C22 -80.6(3) . . . . ?
O1 C1 C5 C4 -173.4(5) . . . . ?
O1 C1 C5 C13 4.4(6) . . . . ?
O2 C1 C5 C4 5.0(5) . . . . ?
O2 C1 C5 C13 -177.2(3) . . . . ?
O3 C14 C22 C7 178.8(3) . . . . ?
O3 C14 C22 C12 1.7(5) . . . . ?
O4 C14 C22 C7 1.0(4) . . . . ?
O4 C14 C22 C12 -176.2(3) . . . . ?
C1 C5 C13 C21 -178.1(3) . . . . ?
C2 C9 C23 C3 -1.4(5) . . . . ?
C2 C9 C23 C20 177.3(3) . . . . ?
C3 C8 C25 C2 -3.4(5) . . . . ?
C3 C8 C25 C16 176.5(3) . . . . ?
C4 C5 C13 C21 -0.2(5) . . . . ?
C4 C11 C20 C21 1.3(5) . . . . ?
C4 C11 C20 C23 179.2(3) . . . . ?
C5 C4 C11 C20 0.3(6) . . . . ?
C5 C13 C21 C20 1.9(5) . . . . ?
C6 C15 C24 C10 2.9(5) . . . . ?
C6 C15 C24 C17 -177.4(3) . . . . ?
C6 C19 C26 C10 3.9(4) . . . . ?
C8 C3 C23 C9 2.7(5) . . . . ?
C8 C3 C23 C20 -176.0(3) . . . . ?
C9 C2 C25 C8 4.7(5) . . . . ?
C9 C2 C25 C16 -175.2(3) . . . . ?
C11 C4 C5 C1 177.0(4) . . . . ?
C11 C4 C5 C13 -0.9(6) . . . . ?
C11 C20 C21 C13 -2.4(5) . . . . ?
C11 C20 C23 C3 2.6(4) . . . . ?
C11 C20 C23 C9 -176.0(3) . . . . ?
C15 C6 C19 C16 177.5(3) . . . . ?
C15 C6 C19 C26 -3.3(5) . . . . ?
C16 C16 C19 C6 -46.7(5) 3_455 . . . ?
C16 C16 C19 C26 134.1(4) 3_455 . . . ?
C16 C16 C25 C2 118.9(4) 3_455 . . . ?
C16 C16 C25 C8 -61.0(5) 3_455 . . . ?
C16 C19 C26 C10 -176.9(2) . . . . ?
C18 C12 C22 C7 -3.0(5) . . . . ?
C18 C12 C22 C14 174.2(3) . . . . ?
C18 C17 C24 C10 32.5(4) . . . . ?
C18 C17 C24 C15 -147.2(3) . . . . ?
C18 C17 C27 C7 -1.8(5) . . . . ?
C19 C6 C15 C24 -0.1(5) . . . . ?
C19 C16 C25 C2 -61.6(4) . . . . ?
C19 C16 C25 C8 118.4(3) . . . . ?
C21 C20 C23 C3 -179.6(3) . . . . ?
C21 C20 C23 C9 1.8(4) . . . . ?
C22 C7 C27 C17 -0.3(5) . . . . ?
C22 C12 C18 C17 0.8(6) . . . . ?
C23 C3 C8 C25 -0.3(6) . . . . ?
C23 C20 C21 C13 179.8(3) . . . . ?
C24 C10 C26 C19 -1.2(4) . . . . ?
C24 C17 C18 C12 -179.1(3) . . . . ?
C24 C17 C27 C7 178.9(3) . . . . ?
C25 C2 C9 C23 -2.4(6) . . . . ?
C25 C16 C19 C6 133.9(3) . . . . ?
C25 C16 C19 C26 -45.3(4) . . . . ?
C26 C10 C24 C15 -2.3(4) . . . . ?
C26 C10 C24 C17 178.1(3) . . . . ?
C27 C7 C22 C12 2.8(5) . . . . ?
C27 C7 C22 C14 -174.4(3) . . . . ?
C27 C17 C18 C12 1.6(5) . . . . ?
C27 C17 C24 C10 -148.2(3) . . . . ?
C27 C17 C24 C15 32.1(4) . . . . ?
